data_7131100
loop_
_publ_author_name
'K&#xf6;stler, Benedikt'
'Bae, Hyunwoo'
'Gilmer, Jannik'
'Virovets, Alexander'
'Lerner, Hans-Wolfram'
'Albert, Philipp'
'Fantuzzi, Felipe'
'Wagner, Matthias'

_publ_section_title
;
 Dope it with germanium: selective access to functionalized
 Si<sub>5</sub>Ge heterocycles.
;
_journal_issue 6
_journal_name_full 'Chemical communications (Cambridge, England)'
_journal_page_first 716
_journal_page_last 719
_journal_paper_doi 10.1039/d2cc06060d
_journal_volume 59
_journal_year 2023
_chemical_formula_moiety '(C2 H6 Ge1 Si5 Cl10)0.917 (Si6 Cl12)0.083'
_chemical_formula_sum 'C1.84 H5.51 Cl10.16 Ge0.92 Si5.08'
_chemical_formula_weight 597.31
_chemical_properties_physical Air-sensitive,Moisture-sensitive
_space_group_crystal_system monoclinic
_space_group_IT_number 15
_space_group_name_Hall '-C 2yc'
_space_group_name_H-M_alt 'C 1 2/c 1'
_atom_sites_solution_hydrogens geom
_audit_creation_method SHELXL-2018/3
_audit_update_record
;
2022-11-03 deposited with the CCDC.	2022-12-13 downloaded from the CCDC.
;
_cell_angle_alpha 90
_cell_angle_beta 109.595(10)
_cell_angle_gamma 90
_cell_formula_units_Z 4
_cell_length_a 17.6683(16)
_cell_length_b 9.7739(6)
_cell_length_c 13.5067(11)
_cell_measurement_reflns_used 1598
_cell_measurement_temperature 173(2)
_cell_measurement_theta_max 26.2720
_cell_measurement_theta_min 4.5470
_cell_volume 2197.4(3)
_computing_cell_refinement 'CrysAlisPro 1.171.42.43a (Rigaku OD, 2022)'
_computing_data_collection 'X-Area (Stoe & Cie, 2001)'
_computing_data_reduction 'CrysAlisPro 1.171.42.43a (Rigaku OD, 2022)'
_computing_structure_refinement 'SHELXL-2018/3 (Sheldrick, 2018)'
_computing_structure_solution 'SHELXT (G. M. Sheldrick, 2015)'
_diffrn_ambient_temperature 173(2)
_diffrn_detector 'image plate'
_diffrn_detector_area_resol_mean 6.67
_diffrn_detector_type 'STOE image plate (34 cm diameter)'
_diffrn_measured_fraction_theta_full 0.996
_diffrn_measured_fraction_theta_max 0.995
_diffrn_measurement_device '2-circle goniometer'
_diffrn_measurement_device_type 'STOE IPDS II two-circle-diffractometer'
_diffrn_measurement_method \w
_diffrn_radiation_monochromator mirror
_diffrn_radiation_type MoK\a
_diffrn_radiation_wavelength 0.71073
_diffrn_reflns_av_R_equivalents 0.0504
_diffrn_reflns_av_unetI/netI 0.0530
_diffrn_reflns_Laue_measured_fraction_full 0.996
_diffrn_reflns_Laue_measured_fraction_max 0.995
_diffrn_reflns_limit_h_max 21
_diffrn_reflns_limit_h_min -22
_diffrn_reflns_limit_k_max 12
_diffrn_reflns_limit_k_min -12
_diffrn_reflns_limit_l_max 16
_diffrn_reflns_limit_l_min -16
_diffrn_reflns_number 6227
_diffrn_reflns_point_group_measured_fraction_full 0.996
_diffrn_reflns_point_group_measured_fraction_max 0.995
_diffrn_reflns_theta_full 25.242
_diffrn_reflns_theta_max 26.391
_diffrn_reflns_theta_min 4.057
_diffrn_source 'Genix 3D I\mS microfocus X-ray source'
_exptl_absorpt_coefficient_mu 2.778
_exptl_absorpt_correction_T_max 1.00000
_exptl_absorpt_correction_T_min 0.55492
_exptl_absorpt_correction_type multi-scan
_exptl_absorpt_process_details
;
CrysAlisPro 1.171.42.43a (Rigaku Oxford Diffraction, 2022)
Empirical absorption correction using spherical harmonics,
implemented in SCALE3 ABSPACK scaling algorithm.
;
_exptl_crystal_colour colourless
_exptl_crystal_density_diffrn 1.806
_exptl_crystal_description prism
_exptl_crystal_F_000 1159
_exptl_crystal_size_max 0.120
_exptl_crystal_size_mid 0.080
_exptl_crystal_size_min 0.030
_refine_diff_density_max 0.389
_refine_diff_density_min -0.326
_refine_diff_density_rms 0.077
_refine_ls_extinction_method none
_refine_ls_goodness_of_fit_ref 1.028
_refine_ls_hydrogen_treatment constr
_refine_ls_matrix_type full
_refine_ls_number_parameters 85
_refine_ls_number_reflns 2245
_refine_ls_number_restraints 0
_refine_ls_restrained_S_all 1.028
_refine_ls_R_factor_all 0.0526
_refine_ls_R_factor_gt 0.0353
_refine_ls_shift/su_max 0.000
_refine_ls_shift/su_mean 0.000
_refine_ls_structure_factor_coef Fsqd
_refine_ls_weighting_details 'w=1/[\s^2^(Fo^2^)+(0.0233P)^2^] where P=(Fo^2^+2Fc^2^)/3'
_refine_ls_weighting_scheme calc
_refine_ls_wR_factor_gt 0.0708
_refine_ls_wR_factor_ref 0.0768
_reflns_Friedel_coverage 0.000
_reflns_number_gt 1744
_reflns_number_total 2245
_reflns_threshold_expression 'I > 2\s(I)'
_cod_data_source_file d2cc06060d3.cif
_cod_data_source_block wa3298
_cod_depositor_comments 'Adding full bibliography for 7131098--7131100.cif.'
_cod_original_sg_symbol_H-M 'C 2/c'
_cod_database_code 7131100
_shelx_shelxl_version_number 2018/3
_shelx_space_group_comment
;
The symmetry employed for this shelxl refinement is uniquely defined
by the following loop, which should always be used as a source of
symmetry information in preference to the above space-group names.
They are only intended as comments.
;
_shelx_estimated_absorpt_t_min 0.732
_shelx_estimated_absorpt_t_max 0.921

loop_
_space_group_symop_operation_xyz
'x, y, z'
'-x, y, -z+1/2'
'x+1/2, y+1/2, z'
'-x+1/2, y+1/2, -z+1/2'
'-x, -y, -z'
'x, -y, z-1/2'
'-x+1/2, -y+1/2, -z'
'x+1/2, -y+1/2, z-1/2'

loop_
_atom_site_label
_atom_site_type_symbol
_atom_site_fract_x
_atom_site_fract_y
_atom_site_fract_z
_atom_site_U_iso_or_equiv
_atom_site_adp_type
_atom_site_occupancy
_atom_site_site_symmetry_order
_atom_site_calc_flag
_atom_site_refinement_flags_posn
_atom_site_refinement_flags_adp
_atom_site_refinement_flags_occupancy
_atom_site_disorder_assembly
_atom_site_disorder_group
Si1 Si 0.35065(4) 0.09332(5) 0.08602(4) 0.0285(2) Uani 0.7762(19) 1 d . . P A 1
Cl1 Cl 0.36508(7) 0.13066(10) 0.23772(7) 0.0512(3) Uani 0.7762(19) 1 d . . P A 1
Cl2 Cl 0.42299(7) -0.05747(10) 0.07116(10) 0.0596(4) Uani 0.7762(19) 1 d . . P A 1
Si2 Si 0.21480(4) 0.02855(6) 0.00227(5) 0.0275(2) Uani 0.9053(17) 1 d . . P A 1
Cl3 Cl 0.19240(6) -0.13339(8) 0.08167(7) 0.0489(3) Uani 0.9053(17) 1 d . . P A 1
Cl4 Cl 0.20071(7) -0.02227(10) -0.14841(6) 0.0572(3) Uani 0.9053(17) 1 d . . P A 1
Si3 Si 0.37976(4) 0.29696(6) 0.00815(5) 0.0314(2) Uani 0.8600(17) 1 d . . P A 1
Cl5 Cl 0.37819(8) 0.24894(11) -0.13795(8) 0.0629(4) Uani 0.8600(17) 1 d . . P A 1
Cl6 Cl 0.48876(6) 0.36804(12) 0.09699(9) 0.0672(4) Uani 0.8600(17) 1 d . . P A 1
Ge1S Ge 0.35065(4) 0.09332(5) 0.08602(4) 0.0285(2) Uani 0.2238(19) 1 d . . P A 2
C1 C 0.36508(7) 0.13066(10) 0.23772(7) 0.0512(3) Uani 0.2238(19) 1 d . . P A 2
H1A H 0.338215 0.216629 0.243198 0.077 Uiso 0.2238(19) 1 calc R U P A 2
H1B H 0.422499 0.137905 0.278058 0.077 Uiso 0.2238(19) 1 calc R U P A 2
H1C H 0.341549 0.055625 0.265813 0.077 Uiso 0.2238(19) 1 calc R U P A 2
C2 C 0.42299(7) -0.05747(10) 0.07116(10) 0.0596(4) Uani 0.2238(19) 1 d . . P A 2
H2A H 0.423054 -0.131646 0.120010 0.089 Uiso 0.2238(19) 1 calc R U P A 2
H2B H 0.477707 -0.022119 0.087236 0.089 Uiso 0.2238(19) 1 calc R U P A 2
H2C H 0.403571 -0.092375 -0.001029 0.089 Uiso 0.2238(19) 1 calc R U P A 2
Ge2S Ge 0.21480(4) 0.02855(6) 0.00227(5) 0.0275(2) Uani 0.0947(17) 1 d . . P A 2
C3 C 0.19240(6) -0.13339(8) 0.08167(7) 0.0489(3) Uani 0.0947(17) 1 d . . P A 2
H3A H 0.243333 -0.174784 0.124697 0.073 Uiso 0.0947(17) 1 calc R U P A 2
H3B H 0.160350 -0.201175 0.031584 0.073 Uiso 0.0947(17) 1 calc R U P A 2
H3C H 0.162688 -0.102605 0.127175 0.073 Uiso 0.0947(17) 1 calc R U P A 2
C4 C 0.20071(7) -0.02227(10) -0.14841(6) 0.0572(3) Uani 0.0947(17) 1 d . . P A 2
H4A H 0.211879 0.057734 -0.185019 0.086 Uiso 0.0947(17) 1 calc R U P A 2
H4B H 0.145417 -0.052962 -0.183952 0.086 Uiso 0.0947(17) 1 calc R U P A 2
H4C H 0.238039 -0.096153 -0.149074 0.086 Uiso 0.0947(17) 1 calc R U P A 2
Ge3S Ge 0.37976(4) 0.29696(6) 0.00815(5) 0.0314(2) Uani 0.1400(17) 1 d . . P A 2
C5 C 0.37819(8) 0.24894(11) -0.13795(8) 0.0629(4) Uani 0.1400(17) 1 d . . P A 2
H5A H 0.357310 0.155927 -0.155559 0.094 Uiso 0.1400(17) 1 calc R U P A 2
H5B H 0.432881 0.253977 -0.140599 0.094 Uiso 0.1400(17) 1 calc R U P A 2
H5C H 0.343632 0.313628 -0.188604 0.094 Uiso 0.1400(17) 1 calc R U P A 2
C6 C 0.48876(6) 0.36804(12) 0.09699(9) 0.0672(4) Uani 0.1400(17) 1 d . . P A 2
H6A H 0.488021 0.390591 0.167358 0.101 Uiso 0.1400(17) 1 calc R U P A 2
H6B H 0.501628 0.450278 0.064278 0.101 Uiso 0.1400(17) 1 calc R U P A 2
H6C H 0.529503 0.297727 0.102434 0.101 Uiso 0.1400(17) 1 calc R U P A 2

loop_
_atom_site_aniso_label
_atom_site_aniso_U_11
_atom_site_aniso_U_22
_atom_site_aniso_U_33
_atom_site_aniso_U_23
_atom_site_aniso_U_13
_atom_site_aniso_U_12
Si1 0.0263(4) 0.0249(3) 0.0340(3) 0.0024(2) 0.0099(3) 0.0020(2)
Cl1 0.0615(8) 0.0545(6) 0.0321(5) 0.0021(4) 0.0084(5) -0.0143(5)
Cl2 0.0430(7) 0.0381(6) 0.0996(9) 0.0039(5) 0.0263(6) 0.0172(5)
Si2 0.0287(4) 0.0234(4) 0.0295(4) 0.0005(3) 0.0087(3) 0.0018(3)
Cl3 0.0524(7) 0.0296(4) 0.0680(6) 0.0132(4) 0.0247(5) -0.0025(4)
Cl4 0.0730(8) 0.0606(6) 0.0338(5) -0.0131(4) 0.0123(5) 0.0077(5)
Si3 0.0255(4) 0.0310(4) 0.0376(4) 0.0103(3) 0.0104(3) 0.0055(3)
Cl5 0.0911(10) 0.0612(6) 0.0515(6) 0.0175(5) 0.0439(6) 0.0337(6)
Cl6 0.0275(6) 0.0703(7) 0.0880(8) 0.0370(6) -0.0016(5) -0.0111(5)
Ge1S 0.0263(4) 0.0249(3) 0.0340(3) 0.0024(2) 0.0099(3) 0.0020(2)
C1 0.0615(8) 0.0545(6) 0.0321(5) 0.0021(4) 0.0084(5) -0.0143(5)
C2 0.0430(7) 0.0381(6) 0.0996(9) 0.0039(5) 0.0263(6) 0.0172(5)
Ge2S 0.0287(4) 0.0234(4) 0.0295(4) 0.0005(3) 0.0087(3) 0.0018(3)
C3 0.0524(7) 0.0296(4) 0.0680(6) 0.0132(4) 0.0247(5) -0.0025(4)
C4 0.0730(8) 0.0606(6) 0.0338(5) -0.0131(4) 0.0123(5) 0.0077(5)
Ge3S 0.0255(4) 0.0310(4) 0.0376(4) 0.0103(3) 0.0104(3) 0.0055(3)
C5 0.0911(10) 0.0612(6) 0.0515(6) 0.0175(5) 0.0439(6) 0.0337(6)
C6 0.0275(6) 0.0703(7) 0.0880(8) 0.0370(6) -0.0016(5) -0.0111(5)

loop_
_atom_type_symbol
_atom_type_description
_atom_type_scat_dispersion_real
_atom_type_scat_dispersion_imag
_atom_type_scat_source
C C 0.0033 0.0016 'International Tables Vol C Tables 4.2.6.8 and 6.1.1.4'
H H 0.0000 0.0000 'International Tables Vol C Tables 4.2.6.8 and 6.1.1.4'
Si Si 0.0817 0.0704 'International Tables Vol C Tables 4.2.6.8 and 6.1.1.4'
Cl Cl 0.1484 0.1585 'International Tables Vol C Tables 4.2.6.8 and 6.1.1.4'
Ge Ge 0.1547 1.8001 'International Tables Vol C Tables 4.2.6.8 and 6.1.1.4'

loop_
_geom_angle_atom_site_label_1
_geom_angle_atom_site_label_2
_geom_angle_atom_site_label_3
_geom_angle
_geom_angle_site_symmetry_1
_geom_angle_site_symmetry_3
_geom_angle_publ_flag
Cl2 Si1 Cl1 111.60(6) . . ?
Cl2 Si1 Si2 109.48(5) . . ?
Cl1 Si1 Si2 107.26(5) . . ?
Cl2 Si1 Si3 109.28(5) . . ?
Cl1 Si1 Si3 108.98(4) . . ?
Si2 Si1 Si3 110.23(3) . . ?
Cl3 Si2 Cl4 111.12(5) . . ?
Cl3 Si2 Si3 109.67(5) . 7 ?
Cl4 Si2 Si3 105.74(4) . 7 ?
Cl3 Si2 Si1 107.61(4) . . ?
Cl4 Si2 Si1 107.95(5) . . ?
Si3 Si2 Si1 114.77(3) 7 . ?
Cl5 Si3 Cl6 111.00(7) . . ?
Cl5 Si3 Si2 109.42(4) . 7 ?
Cl6 Si3 Si2 107.57(5) . 7 ?
Cl5 Si3 Si1 107.61(4) . . ?
Cl6 Si3 Si1 109.17(4) . . ?
Si2 Si3 Si1 112.11(4) 7 . ?
C2 Ge1S C1 111.60(6) . . ?
C2 Ge1S Ge2S 109.48(5) . . ?
C1 Ge1S Ge2S 107.26(5) . . ?
C2 Ge1S Ge3S 109.28(5) . . ?
C1 Ge1S Ge3S 108.98(4) . . ?
Ge2S Ge1S Ge3S 110.23(3) . . ?
Ge1S C1 H1A 109.5 . . ?
Ge1S C1 H1B 109.5 . . ?
H1A C1 H1B 109.5 . . ?
Ge1S C1 H1C 109.5 . . ?
H1A C1 H1C 109.5 . . ?
H1B C1 H1C 109.5 . . ?
Ge1S C2 H2A 109.5 . . ?
Ge1S C2 H2B 109.5 . . ?
H2A C2 H2B 109.5 . . ?
Ge1S C2 H2C 109.5 . . ?
H2A C2 H2C 109.5 . . ?
H2B C2 H2C 109.5 . . ?
C3 Ge2S C4 111.12(5) . . ?
C3 Ge2S Ge1S 107.61(4) . . ?
C4 Ge2S Ge1S 107.95(5) . . ?
Ge2S C3 H3A 109.5 . . ?
Ge2S C3 H3B 109.5 . . ?
H3A C3 H3B 109.5 . . ?
Ge2S C3 H3C 109.5 . . ?
H3A C3 H3C 109.5 . . ?
H3B C3 H3C 109.5 . . ?
Ge2S C4 H4A 109.5 . . ?
Ge2S C4 H4B 109.5 . . ?
H4A C4 H4B 109.5 . . ?
Ge2S C4 H4C 109.5 . . ?
H4A C4 H4C 109.5 . . ?
H4B C4 H4C 109.5 . . ?
C5 Ge3S C6 111.00(7) . . ?
C5 Ge3S Ge1S 107.61(4) . . ?
C6 Ge3S Ge1S 109.17(4) . . ?
Ge3S C5 H5A 109.5 . . ?
Ge3S C5 H5B 109.5 . . ?
H5A C5 H5B 109.5 . . ?
Ge3S C5 H5C 109.5 . . ?
H5A C5 H5C 109.5 . . ?
H5B C5 H5C 109.5 . . ?
Ge3S C6 H6A 109.5 . . ?
Ge3S C6 H6B 109.5 . . ?
H6A C6 H6B 109.5 . . ?
Ge3S C6 H6C 109.5 . . ?
H6A C6 H6C 109.5 . . ?
H6B C6 H6C 109.5 . . ?

loop_
_geom_bond_atom_site_label_1
_geom_bond_atom_site_label_2
_geom_bond_distance
_geom_bond_site_symmetry_2
_geom_bond_publ_flag
Si1 Cl2 2.0045(12) . ?
Si1 Cl1 2.0115(11) . ?
Si1 Si2 2.3708(10) . ?
Si1 Si3 2.3865(8) . ?
Si2 Cl3 2.0239(11) . ?
Si2 Cl4 2.0274(11) . ?
Si2 Si3 2.3585(10) 7 ?
Si3 Cl5 2.0195(12) . ?
Si3 Cl6 2.0202(12) . ?
Ge1S C2 2.0045(12) . ?
Ge1S C1 2.0115(11) . ?
Ge1S Ge2S 2.3708(10) . ?
Ge1S Ge3S 2.3865(8) . ?
C1 H1A 0.9800 . ?
C1 H1B 0.9800 . ?
C1 H1C 0.9800 . ?
C2 H2A 0.9800 . ?
C2 H2B 0.9800 . ?
C2 H2C 0.9800 . ?
Ge2S C3 2.0239(11) . ?
Ge2S C4 2.0274(11) . ?
C3 H3A 0.9800 . ?
C3 H3B 0.9800 . ?
C3 H3C 0.9800 . ?
C4 H4A 0.9800 . ?
C4 H4B 0.9800 . ?
C4 H4C 0.9800 . ?
Ge3S C5 2.0195(12) . ?
Ge3S C6 2.0202(12) . ?
C5 H5A 0.9800 . ?
C5 H5B 0.9800 . ?
C5 H5C 0.9800 . ?
C6 H6A 0.9800 . ?
C6 H6B 0.9800 . ?
C6 H6C 0.9800 . ?
